data_4101279
loop_
_publ_author_name
'Ishikawa, Hayato'
'Elliott, Gregory I'
'Velcicky, Juraj'
'Choi, Younggi'
'Boger, Dale L'

_publ_section_title
;
 Total synthesis of (-)- and ent-(+)-vindoline and related alkaloids.
;
_journal_issue 32
_journal_name_full 'Journal of the American Chemical Society'
_journal_page_first 10596
_journal_page_last 10612
_journal_paper_doi 10.1021/ja061256t
_journal_volume 128
_journal_year 2006
_chemical_formula_sum 'C23 H28 N2 O4'
_chemical_formula_weight 396.47
_chemical_name_systematic
; 
 ? 
;
_space_group_IT_number 19
_symmetry_cell_setting orthorhombic
_symmetry_space_group_name_Hall 'P 2ac 2ab'
_symmetry_space_group_name_H-M 'P 21 21 21'
_atom_sites_solution_hydrogens geom
_atom_sites_solution_primary direct
_atom_sites_solution_secondary difmap
_audit_creation_method SHELXL-97
_cell_angle_alpha 90.00
_cell_angle_beta 90.00
_cell_angle_gamma 90.00
_cell_formula_units_Z 4
_cell_length_a 10.1539(15)
_cell_length_b 11.5677(17)
_cell_length_c 17.553(3)
_cell_measurement_reflns_used 5830
_cell_measurement_temperature 296(2)
_cell_measurement_theta_max 25.0
_cell_measurement_theta_min 2.5
_cell_volume 2061.8(5)
_computing_cell_refinement 'Bruker SAINT+'
_computing_data_collection 'Bruker SMART'
_computing_data_reduction 'Bruker SAINT+'
_computing_molecular_graphics 'Bruker SHELXTL'
_computing_publication_material 'Bruker SHELXTL'
_computing_structure_refinement 'SHELXL-97 (Sheldrick, 1997)'
_computing_structure_solution 'SHELXS-97 (Sheldrick, 1997)'
_diffrn_ambient_temperature 296(2)
_diffrn_measured_fraction_theta_full 1.000
_diffrn_measured_fraction_theta_max 1.000
_diffrn_measurement_device_type 'CCD area detector'
_diffrn_measurement_method 'phi and omega scans'
_diffrn_radiation_monochromator graphite
_diffrn_radiation_source 'normal-focus sealed tube'
_diffrn_radiation_type MoK\a
_diffrn_radiation_wavelength 0.71073
_diffrn_reflns_av_R_equivalents 0.0414
_diffrn_reflns_av_sigmaI/netI 0.0367
_diffrn_reflns_limit_h_max 12
_diffrn_reflns_limit_h_min -11
_diffrn_reflns_limit_k_max 13
_diffrn_reflns_limit_k_min -13
_diffrn_reflns_limit_l_max 20
_diffrn_reflns_limit_l_min -20
_diffrn_reflns_number 15291
_diffrn_reflns_theta_full 25.00
_diffrn_reflns_theta_max 25.00
_diffrn_reflns_theta_min 2.11
_diffrn_standards_decay_% <1%
_exptl_absorpt_coefficient_mu 0.088
_exptl_absorpt_correction_T_max 0.9870
_exptl_absorpt_correction_T_min 0.9751
_exptl_absorpt_correction_type empirical
_exptl_absorpt_process_details 'SADABS (Sheldrick, 1999)'
_exptl_crystal_colour Colorless
_exptl_crystal_density_diffrn 1.277
_exptl_crystal_density_meas 0
_exptl_crystal_density_method 'not measured'
_exptl_crystal_description Blocks
_exptl_crystal_F_000 848
_exptl_crystal_size_max 0.29
_exptl_crystal_size_mid 0.22
_exptl_crystal_size_min 0.15
_refine_diff_density_max 0.203
_refine_diff_density_min -0.148
_refine_diff_density_rms 0.039
_refine_ls_abs_structure_details 'Flack H D (1983), Acta Cryst. A39, 876-881'
_refine_ls_abs_structure_Flack 0.4(18)
_refine_ls_extinction_method none
_refine_ls_goodness_of_fit_ref 0.926
_refine_ls_hydrogen_treatment riding
_refine_ls_matrix_type full
_refine_ls_number_parameters 266
_refine_ls_number_reflns 3619
_refine_ls_number_restraints 0
_refine_ls_restrained_S_all 0.926
_refine_ls_R_factor_all 0.0603
_refine_ls_R_factor_gt 0.0538
_refine_ls_shift/su_max 0.036
_refine_ls_shift/su_mean 0.004
_refine_ls_structure_factor_coef Fsqd
_refine_ls_weighting_details 'calc w=1/[\s^2^(Fo^2^)+(0.1000P)^2^+0.5000P] where P=(Fo^2^+2Fc^2^)/3'
_refine_ls_weighting_scheme calc
_refine_ls_wR_factor_gt 0.1381
_refine_ls_wR_factor_ref 0.1436
_reflns_number_gt 3254
_reflns_number_total 3619
_reflns_threshold_expression >2sigma(I)
_cod_data_source_file ja061256trom20060221_080322.cif
_cod_data_source_block hayb
_cod_depositor_comments
;
The following automatic conversions were performed:
'_symmetry_cell_setting' value 'Orthorhombic' changed to 'orthorhombic'
according to '/home/saulius/struct/CIF-dictionaries/cif_core.dic'
dictionary named 'cif_core.dic' version 2.4.1 from
2010-06-29.

'_exptl_absorpt_correction_type' value 'Empirical' changed to
'empirical' according to
'/home/saulius/struct/CIF-dictionaries/cif_core.dic' dictionary named
'cif_core.dic' version 2.4.1 from 2010-06-29.

Automatic conversion script
Id: cif_fix_enum 1527 2010-12-29 10:47:43Z saulius 
;
_cod_original_sg_symbol_H-M P2(1)2(1)2(1)
_cod_database_code 4101279

loop_
_symmetry_equiv_pos_as_xyz
'x, y, z'
'-x+1/2, -y, z+1/2'
'-x, y+1/2, -z+1/2'
'x+1/2, -y+1/2, -z'

loop_
_atom_site_label
_atom_site_type_symbol
_atom_site_fract_x
_atom_site_fract_y
_atom_site_fract_z
_atom_site_U_iso_or_equiv
_atom_site_adp_type
_atom_site_occupancy
_atom_site_symmetry_multiplicity
_atom_site_calc_flag
_atom_site_refinement_flags
O1 O 0.1121(3) 0.1006(2) 0.16143(16) 0.0677(7) Uani 1 1 d .
O2 O 0.15984(17) 0.39903(16) 0.01633(10) 0.0325(4) Uani 1 1 d .
O3 O 0.0308(2) 0.5574(2) -0.06132(15) 0.0667(8) Uani 1 1 d .
O4 O 0.2124(3) 0.6587(2) -0.08324(15) 0.0634(7) Uani 1 1 d .
N1 N 0.4646(2) 0.5581(2) 0.02529(14) 0.0412(6) Uani 1 1 d .
N2 N 0.2133(2) 0.24279(19) 0.09862(13) 0.0344(5) Uani 1 1 d .
C1 C 0.5272(4) 0.6345(3) -0.0294(2) 0.0581(9) Uani 1 1 d .
H1A H 0.5951 0.6782 -0.0045 0.070 Uiso 1 1 calc R
H1B H 0.4628 0.6864 -0.0502 0.070 Uiso 1 1 calc R
H1C H 0.5653 0.5894 -0.0697 0.070 Uiso 1 1 calc R
C2 C 0.3661(3) 0.4776(3) -0.00332(16) 0.0350(6) Uani 1 1 d .
H2A H 0.3813 0.4607 -0.0573 0.042 Uiso 1 1 calc R
C3 C 0.1230(3) 0.2029(3) 0.14897(17) 0.0393(7) Uani 1 1 d .
C4 C 0.0421(4) 0.2743(3) 0.27495(19) 0.0616(10) Uani 1 1 d .
H4A H 0.0189 0.1961 0.2873 0.074 Uiso 1 1 calc R
H4B H -0.0184 0.3263 0.2992 0.074 Uiso 1 1 calc R
H4C H 0.1299 0.2899 0.2925 0.074 Uiso 1 1 calc R
C5 C 0.3001(3) 0.1666(3) 0.0542(2) 0.0494(8) Uani 1 1 d .
H5A H 0.2491 0.1127 0.0238 0.059 Uiso 1 1 calc R
H5B H 0.3586 0.1234 0.0873 0.059 Uiso 1 1 calc R
C6 C 0.3772(3) 0.2487(3) 0.0037(2) 0.0468(8) Uani 1 1 d .
H6A H 0.3357 0.2555 -0.0459 0.056 Uiso 1 1 calc R
H6B H 0.4666 0.2213 -0.0032 0.056 Uiso 1 1 calc R
C7 C 0.3766(3) 0.3660(2) 0.04506(16) 0.0327(6) Uani 1 1 d .
C8 C 0.4955(3) 0.3896(3) 0.09398(16) 0.0364(7) Uani 1 1 d .
C9 C 0.5581(3) 0.3212(3) 0.14696(19) 0.0455(8) Uani 1 1 d .
H9A H 0.5301 0.2456 0.1551 0.055 Uiso 1 1 calc R
C10 C 0.6624(3) 0.3652(3) 0.1878(2) 0.0534(9) Uani 1 1 d .
H10A H 0.7045 0.3195 0.2240 0.064 Uiso 1 1 calc R
C11 C 0.7046(3) 0.4767(3) 0.1752(2) 0.0564(9) Uani 1 1 d .
H11A H 0.7735 0.5063 0.2041 0.068 Uiso 1 1 calc R
C12 C 0.6465(3) 0.5454(3) 0.1204(2) 0.0492(8) Uani 1 1 d .
H12A H 0.6771 0.6198 0.1111 0.059 Uiso 1 1 calc R
C13 C 0.5412(3) 0.5007(3) 0.07946(17) 0.0380(7) Uani 1 1 d .
C14 C 0.0358(3) 0.2912(3) 0.18855(16) 0.0388(7) Uani 1 1 d .
H14A H -0.0544 0.2707 0.1741 0.047 Uiso 1 1 calc R
C15 C 0.0538(3) 0.4173(3) 0.16259(16) 0.0357(6) Uani 1 1 d .
H15A H 0.0236 0.4680 0.2030 0.043 Uiso 1 1 calc R
H15B H -0.0018 0.4308 0.1186 0.043 Uiso 1 1 calc R
C16 C 0.2183(3) 0.5112(2) 0.01085(15) 0.0332(6) Uani 1 1 d .
C17 C 0.1988(3) 0.5607(2) 0.09178(16) 0.0366(7) Uani 1 1 d .
H17A H 0.1167 0.6031 0.0957 0.044 Uiso 1 1 calc R
H17B H 0.2711 0.6112 0.1059 0.044 Uiso 1 1 calc R
C18 C 0.2373(3) 0.5490(3) 0.27064(18) 0.0508(8) Uani 1 1 d .
H18A H 0.3027 0.5584 0.3096 0.061 Uiso 1 1 calc R
H18B H 0.1565 0.5226 0.2932 0.061 Uiso 1 1 calc R
H18C H 0.2225 0.6217 0.2457 0.061 Uiso 1 1 calc R
C19 C 0.2847(3) 0.4608(2) 0.21278(16) 0.0350(6) Uani 1 1 d .
H19A H 0.2896 0.3858 0.2373 0.042 Uiso 1 1 calc R
H19B H 0.3729 0.4816 0.1967 0.042 Uiso 1 1 calc R
C20 C 0.1964(3) 0.4507(2) 0.14180(15) 0.0299(6) Uani 1 1 d .
C21 C 0.2372(2) 0.3612(2) 0.08163(15) 0.0286(6) Uani 1 1 d .
C22 C 0.1559(3) 0.5836(3) -0.05049(17) 0.0409(7) Uani 1 1 d .
C23 C -0.0399(5) 0.6251(4) -0.1173(3) 0.0868(15) Uani 1 1 d .
H23A H -0.1285 0.5970 -0.1215 0.104 Uiso 1 1 calc R
H23B H 0.0032 0.6185 -0.1658 0.104 Uiso 1 1 calc R
H23C H -0.0412 0.7047 -0.1019 0.104 Uiso 1 1 calc R

loop_
_atom_site_aniso_label
_atom_site_aniso_U_11
_atom_site_aniso_U_22
_atom_site_aniso_U_33
_atom_site_aniso_U_23
_atom_site_aniso_U_13
_atom_site_aniso_U_12
O1 0.0814(18) 0.0402(13) 0.0814(18) 0.0111(13) 0.0091(15) -0.0157(13)
O2 0.0320(10) 0.0339(10) 0.0315(9) -0.0029(8) -0.0011(8) 0.0000(8)
O3 0.0501(14) 0.0728(17) 0.0771(17) 0.0309(14) -0.0223(13) -0.0044(13)
O4 0.0610(15) 0.0602(15) 0.0690(16) 0.0289(13) 0.0067(14) 0.0044(13)
N1 0.0388(13) 0.0431(14) 0.0417(13) 0.0071(12) 0.0008(11) -0.0098(11)
N2 0.0372(13) 0.0259(12) 0.0401(13) -0.0052(10) -0.0015(11) 0.0015(10)
C1 0.065(2) 0.056(2) 0.054(2) 0.0083(17) 0.0012(17) -0.0208(18)
C2 0.0337(15) 0.0425(16) 0.0287(13) -0.0022(12) 0.0054(11) -0.0043(12)
C3 0.0431(17) 0.0347(16) 0.0401(16) 0.0022(13) -0.0076(13) -0.0131(13)
C4 0.079(3) 0.064(2) 0.0411(18) 0.0051(17) 0.0022(18) -0.027(2)
C5 0.0483(18) 0.0372(17) 0.063(2) -0.0114(15) -0.0003(17) 0.0056(14)
C6 0.0438(18) 0.0448(17) 0.0519(17) -0.0115(14) 0.0067(15) 0.0081(14)
C7 0.0295(14) 0.0332(15) 0.0355(14) -0.0066(12) 0.0047(11) 0.0014(11)
C8 0.0271(13) 0.0429(17) 0.0390(15) -0.0049(13) 0.0095(12) 0.0048(12)
C9 0.0358(16) 0.0427(17) 0.058(2) 0.0037(15) 0.0045(15) 0.0097(13)
C10 0.0377(17) 0.063(2) 0.060(2) 0.0048(18) -0.0085(16) 0.0194(16)
C11 0.0332(16) 0.069(2) 0.067(2) -0.0055(19) -0.0078(16) 0.0017(17)
C12 0.0378(17) 0.051(2) 0.059(2) -0.0025(16) 0.0021(15) -0.0050(15)
C13 0.0291(14) 0.0463(17) 0.0386(14) -0.0038(13) 0.0079(12) -0.0001(13)
C14 0.0331(15) 0.0521(18) 0.0311(14) 0.0024(13) 0.0012(12) -0.0115(14)
C15 0.0278(13) 0.0472(16) 0.0321(14) -0.0045(13) 0.0025(11) 0.0044(12)
C16 0.0370(15) 0.0302(14) 0.0325(13) -0.0010(11) 0.0013(12) -0.0030(12)
C17 0.0374(15) 0.0308(14) 0.0417(16) -0.0024(13) 0.0033(13) 0.0000(12)
C18 0.056(2) 0.056(2) 0.0403(17) -0.0130(15) -0.0071(15) 0.0009(17)
C19 0.0315(14) 0.0353(15) 0.0382(15) -0.0011(12) 0.0007(12) 0.0001(13)
C20 0.0294(14) 0.0294(13) 0.0311(13) -0.0033(11) 0.0014(11) 0.0028(11)
C21 0.0271(12) 0.0279(13) 0.0308(13) -0.0006(11) -0.0018(11) -0.0008(11)
C22 0.0461(18) 0.0396(17) 0.0370(15) -0.0022(13) 0.0021(14) 0.0056(14)
C23 0.075(3) 0.089(3) 0.096(3) 0.030(3) -0.035(3) 0.006(2)

loop_
_atom_type_symbol
_atom_type_description
_atom_type_scat_dispersion_real
_atom_type_scat_dispersion_imag
_atom_type_scat_source
C C 0.0033 0.0016 'International Tables Vol C Tables 4.2.6.8 and 6.1.1.4'
H H 0.0000 0.0000 'International Tables Vol C Tables 4.2.6.8 and 6.1.1.4'
N N 0.0061 0.0033 'International Tables Vol C Tables 4.2.6.8 and 6.1.1.4'
O O 0.0106 0.0060 'International Tables Vol C Tables 4.2.6.8 and 6.1.1.4'

loop_
_geom_angle_atom_site_label_1
_geom_angle_atom_site_label_2
_geom_angle_atom_site_label_3
_geom_angle
C16 O2 C21 95.81(19)
C22 O3 C23 116.8(3)
C13 N1 C1 119.7(3)
C13 N1 C2 108.3(2)
C1 N1 C2 117.5(2)
C3 N2 C21 125.5(2)
C3 N2 C5 123.2(2)
C21 N2 C5 111.3(2)
N1 C2 C7 107.2(2)
N1 C2 C16 116.4(2)
C7 C2 C16 100.7(2)
O1 C3 N2 120.9(3)
O1 C3 C14 121.4(3)
N2 C3 C14 117.7(2)
N2 C5 C6 104.1(2)
C5 C6 C7 105.9(3)
C8 C7 C6 115.2(2)
C8 C7 C2 102.5(2)
C6 C7 C2 118.4(2)
C8 C7 C21 120.0(2)
C6 C7 C21 99.6(2)
C2 C7 C21 101.1(2)
C9 C8 C13 120.1(3)
C9 C8 C7 130.6(3)
C13 C8 C7 109.3(3)
C8 C9 C10 119.7(3)
C9 C10 C11 120.1(3)
C10 C11 C12 121.3(3)
C11 C12 C13 118.4(3)
C12 C13 C8 120.4(3)
C12 C13 N1 127.2(3)
C8 C13 N1 112.2(3)
C3 C14 C4 110.1(3)
C3 C14 C15 115.6(2)
C4 C14 C15 114.2(3)
C14 C15 C20 114.8(2)
O2 C16 C22 112.2(2)
O2 C16 C17 102.8(2)
C22 C16 C17 113.4(2)
O2 C16 C2 100.6(2)
C22 C16 C2 115.3(2)
C17 C16 C2 111.1(2)
C16 C17 C20 102.6(2)
C18 C19 C20 114.1(2)
C21 C20 C19 116.8(2)
C21 C20 C15 104.3(2)
C19 C20 C15 112.0(2)
C21 C20 C17 99.2(2)
C19 C20 C17 112.8(2)
C15 C20 C17 110.8(2)
N2 C21 O2 111.2(2)
N2 C21 C20 117.3(2)
O2 C21 C20 101.16(19)
N2 C21 C7 106.0(2)
O2 C21 C7 98.95(19)
C20 C21 C7 120.4(2)
O4 C22 O3 124.2(3)
O4 C22 C16 123.3(3)
O3 C22 C16 112.4(3)

loop_
_geom_bond_atom_site_label_1
_geom_bond_atom_site_label_2
_geom_bond_distance
O1 C3 1.209(4)
O2 C16 1.430(3)
O2 C21 1.457(3)
O3 C22 1.319(4)
O3 C23 1.448(4)
O4 C22 1.190(4)
N1 C13 1.396(4)
N1 C1 1.452(4)
N1 C2 1.455(4)
N2 C3 1.354(4)
N2 C21 1.423(3)
N2 C5 1.470(4)
C2 C7 1.549(4)
C2 C16 1.570(4)
C3 C14 1.520(4)
C4 C14 1.531(4)
C5 C6 1.517(5)
C6 C7 1.539(4)
C7 C8 1.507(4)
C7 C21 1.555(4)
C8 C9 1.376(4)
C8 C13 1.390(4)
C9 C10 1.376(5)
C10 C11 1.378(5)
C11 C12 1.380(5)
C12 C13 1.387(4)
C14 C15 1.539(4)
C15 C20 1.542(4)
C16 C22 1.504(4)
C16 C17 1.544(4)
C17 C20 1.546(4)
C18 C19 1.518(4)
C19 C20 1.539(4)
C20 C21 1.535(4)

loop_
_geom_torsion_atom_site_label_1
_geom_torsion_atom_site_label_2
_geom_torsion_atom_site_label_3
_geom_torsion_atom_site_label_4
_geom_torsion
C13 N1 C2 C7 6.5(3)
C1 N1 C2 C7 146.1(3)
C13 N1 C2 C16 118.3(3)
C1 N1 C2 C16 -102.2(3)
C21 N2 C3 O1 -177.9(3)
C5 N2 C3 O1 2.1(4)
C21 N2 C3 C14 2.6(4)
C5 N2 C3 C14 -177.4(3)
C3 N2 C5 C6 177.1(3)
C21 N2 C5 C6 -3.0(3)
N2 C5 C6 C7 24.6(3)
C5 C6 C7 C8 95.1(3)
C5 C6 C7 C2 -143.1(3)
C5 C6 C7 C21 -34.8(3)
N1 C2 C7 C8 -5.9(3)
C16 C2 C7 C8 -128.0(2)
N1 C2 C7 C6 -133.9(3)
C16 C2 C7 C6 103.9(3)
N1 C2 C7 C21 118.6(2)
C16 C2 C7 C21 -3.5(2)
C6 C7 C8 C9 -47.2(4)
C2 C7 C8 C9 -177.3(3)
C21 C7 C8 C9 71.8(4)
C6 C7 C8 C13 133.4(3)
C2 C7 C8 C13 3.3(3)
C21 C7 C8 C13 -107.6(3)
C13 C8 C9 C10 2.9(4)
C7 C8 C9 C10 -176.5(3)
C8 C9 C10 C11 -0.6(5)
C9 C10 C11 C12 -1.8(5)
C10 C11 C12 C13 1.9(5)
C11 C12 C13 C8 0.4(5)
C11 C12 C13 N1 175.9(3)
C9 C8 C13 C12 -2.7(4)
C7 C8 C13 C12 176.7(3)
C9 C8 C13 N1 -178.9(3)
C7 C8 C13 N1 0.6(3)
C1 N1 C13 C12 41.1(4)
C2 N1 C13 C12 179.6(3)
C1 N1 C13 C8 -143.1(3)
C2 N1 C13 C8 -4.6(3)
O1 C3 C14 C4 53.3(4)
N2 C3 C14 C4 -127.2(3)
O1 C3 C14 C15 -175.6(3)
N2 C3 C14 C15 4.0(4)
C3 C14 C15 C20 -35.3(3)
C4 C14 C15 C20 93.9(3)
C21 O2 C16 C22 -176.6(2)
C21 O2 C16 C17 -54.3(2)
C21 O2 C16 C2 60.4(2)
N1 C2 C16 O2 -149.7(2)
C7 C2 C16 O2 -34.3(2)
N1 C2 C16 C22 89.4(3)
C7 C2 C16 C22 -155.2(2)
N1 C2 C16 C17 -41.5(3)
C7 C2 C16 C17 74.0(3)
O2 C16 C17 C20 28.0(3)
C22 C16 C17 C20 149.5(2)
C2 C16 C17 C20 -78.8(3)
C18 C19 C20 C21 -178.8(2)
C18 C19 C20 C15 -58.6(3)
C18 C19 C20 C17 67.2(3)
C14 C15 C20 C21 54.8(3)
C14 C15 C20 C19 -72.4(3)
C14 C15 C20 C17 160.7(2)
C16 C17 C20 C21 8.7(3)
C16 C17 C20 C19 133.0(2)
C16 C17 C20 C15 -100.6(3)
C3 N2 C21 O2 -93.1(3)
C5 N2 C21 O2 87.0(3)
C3 N2 C21 C20 22.6(4)
C5 N2 C21 C20 -157.3(2)
C3 N2 C21 C7 160.4(2)
C5 N2 C21 C7 -19.6(3)
C16 O2 C21 N2 -173.7(2)
C16 O2 C21 C20 61.0(2)
C16 O2 C21 C7 -62.5(2)
C19 C20 C21 N2 75.1(3)
C15 C20 C21 N2 -49.1(3)
C17 C20 C21 N2 -163.4(2)
C19 C20 C21 O2 -163.8(2)
C15 C20 C21 O2 72.1(2)
C17 C20 C21 O2 -42.3(2)
C19 C20 C21 C7 -56.4(3)
C15 C20 C21 C7 179.5(2)
C17 C20 C21 C7 65.1(3)
C8 C7 C21 N2 -93.7(3)
C6 C7 C21 N2 33.0(3)
C2 C7 C21 N2 154.7(2)
C8 C7 C21 O2 151.1(2)
C6 C7 C21 O2 -82.3(2)
C2 C7 C21 O2 39.4(2)
C8 C7 C21 C20 42.5(4)
C6 C7 C21 C20 169.1(2)
C2 C7 C21 C20 -69.2(3)
C23 O3 C22 O4 0.5(5)
C23 O3 C22 C16 177.8(3)
O2 C16 C22 O4 -152.8(3)
C17 C16 C22 O4 91.2(4)
C2 C16 C22 O4 -38.5(4)
O2 C16 C22 O3 29.8(3)
C17 C16 C22 O3 -86.1(3)
C2 C16 C22 O3 144.2(3)

loop_
_cod_related_entry_id
_cod_related_entry_database
_cod_related_entry_code
1 ChemSpider 30660007
